data_7008432
loop_
_publ_author_name
'Schneider, Daniel'
'Schuster, Oliver'
'Schmidbaur, Hubert'

_publ_section_title
;
 Bromination of (phosphine)gold(I) bromide complexes: stoichiometry and
 structure of products.
;
_journal_issue 11
_journal_name_full 'Dalton transactions (Cambridge, England : 2003)'
_journal_page_first 1940
_journal_page_last 1947
_journal_paper_doi 10.1039/b502861b
_journal_year 2005
_chemical_formula_sum 'C24 H54 Au Br5 P2'
_chemical_formula_weight 1001.13
_chemical_name_systematic
;
?
;
_space_group_IT_number 2
_symmetry_cell_setting triclinic
_symmetry_space_group_name_Hall '-P 1'
_symmetry_space_group_name_H-M 'P -1'
_atom_sites_solution_hydrogens geom
_atom_sites_solution_primary direct
_atom_sites_solution_secondary difmap
_audit_creation_method SHELXL-97
_cell_angle_alpha 82.4755(13)
_cell_angle_beta 74.3263(17)
_cell_angle_gamma 88.7371(14)
_cell_formula_units_Z 1
_cell_length_a 8.6524(3)
_cell_length_b 8.9391(3)
_cell_length_c 11.6377(4)
_cell_measurement_reflns_used 19895
_cell_measurement_temperature 143(2)
_cell_volume 859.10(5)
_computing_cell_refinement DENZO
_computing_data_collection XPRESS
_computing_data_reduction SCALEPACK
_computing_molecular_graphics SHELXTL-PLUS
_computing_publication_material 'SHELXL-97 (Sheldrick, 1997)'
_computing_structure_refinement 'SHELXL-97 (Sheldrick, 1997)'
_computing_structure_solution 'SHELXS-97 (Sheldrick, 1990)'
_diffrn_ambient_temperature 143(2)
_diffrn_measured_fraction_theta_full 0.922
_diffrn_measured_fraction_theta_max 0.922
_diffrn_measurement_device_type 'NONIUS DIP 2020'
_diffrn_measurement_method phi-rotation
_diffrn_radiation_monochromator graphite
_diffrn_radiation_source 'fine-focus sealed tube'
_diffrn_radiation_type MoK\a
_diffrn_radiation_wavelength 0.71073
_diffrn_reflns_av_R_equivalents 0.074
_diffrn_reflns_av_sigmaI/netI 0.0484
_diffrn_reflns_limit_h_max 10
_diffrn_reflns_limit_h_min -10
_diffrn_reflns_limit_k_max 10
_diffrn_reflns_limit_k_min -10
_diffrn_reflns_limit_l_max 13
_diffrn_reflns_limit_l_min -13
_diffrn_reflns_number 19895
_diffrn_reflns_theta_full 25.19
_diffrn_reflns_theta_max 25.19
_diffrn_reflns_theta_min 2.30
_exptl_absorpt_coefficient_mu 10.200
_exptl_absorpt_correction_T_max 0.689
_exptl_absorpt_correction_T_min 0.226
_exptl_absorpt_correction_type refdelf
_exptl_absorpt_process_details
;
Platon Delabs
(See: Walker, N. & Stuart, D. (1983) Acta Cryst. A39, 158-166)
;
_exptl_crystal_colour orange
_exptl_crystal_density_diffrn 1.935
_exptl_crystal_density_method 'not measured'
_exptl_crystal_description needle
_exptl_crystal_F_000 482
_exptl_crystal_size_max 0.30
_exptl_crystal_size_mid 0.20
_exptl_crystal_size_min 0.10
_refine_diff_density_max 1.598
_refine_diff_density_min -1.912
_refine_diff_density_rms 0.216
_refine_ls_extinction_method none
_refine_ls_goodness_of_fit_ref 1.104
_refine_ls_hydrogen_treatment riding
_refine_ls_matrix_type full
_refine_ls_number_parameters 157
_refine_ls_number_reflns 2848
_refine_ls_number_restraints 0
_refine_ls_restrained_S_all 1.104
_refine_ls_R_factor_all 0.0465
_refine_ls_R_factor_gt 0.0448
_refine_ls_shift/su_max 0.001
_refine_ls_shift/su_mean 0.000
_refine_ls_structure_factor_coef Fsqd
_refine_ls_weighting_details 'calc w=1/[\s^2^(Fo^2^)+(0.0824P)^2^+2.8662P] where P=(Fo^2^+2Fc^2^)/3'
_refine_ls_weighting_scheme calc
_refine_ls_wR_factor_gt 0.1281
_refine_ls_wR_factor_ref 0.1298
_reflns_number_gt 2729
_reflns_number_total 2848
_reflns_threshold_expression >2sigma(I)
_cod_data_source_file b502861b.txt
_cod_data_source_block 25p1
_cod_original_sg_symbol_H-M P-1
_cod_database_code 7008432

loop_
_symmetry_equiv_pos_as_xyz
'x, y, z'
'-x, -y, -z'

loop_
_atom_site_label
_atom_site_type_symbol
_atom_site_fract_x
_atom_site_fract_y
_atom_site_fract_z
_atom_site_U_iso_or_equiv
_atom_site_adp_type
_atom_site_occupancy
_atom_site_symmetry_multiplicity
_atom_site_calc_flag
_atom_site_refinement_flags
_atom_site_disorder_assembly
_atom_site_disorder_group
Au1 Au 0.5000 0.0000 0.0000 0.02578(18) Uani 1 2 d S . .
P1 P 0.3604(2) 0.03862(19) 0.19402(16) 0.0241(4) Uani 1 1 d . . .
Br1 Br 0.20473(11) 0.47786(10) 0.62284(8) 0.0478(3) Uani 1 1 d . . .
Br2 Br 0.0000 0.5000 0.5000 0.0374(3) Uani 1 2 d S . .
Br3 Br 0.94864(11) 0.51510(9) 0.10219(10) 0.0491(3) Uani 1 1 d . . .
C11 C 0.4209(10) 0.2320(8) 0.2187(7) 0.0355(17) Uani 1 1 d . . .
C12 C 0.5995(12) 0.2569(10) 0.1639(9) 0.050(2) Uani 1 1 d . . .
H6A H 0.6297 0.3583 0.1742 0.075 Uiso 1 1 calc R . .
H6B H 0.6262 0.2468 0.0779 0.075 Uiso 1 1 calc R . .
H6C H 0.6582 0.1816 0.2040 0.075 Uiso 1 1 calc R . .
C13 C 0.3758(10) 0.2595(9) 0.3515(8) 0.0392(18) Uani 1 1 d . . .
H7A H 0.4431 0.1975 0.3940 0.059 Uiso 1 1 calc R . .
H7B H 0.2626 0.2323 0.3890 0.059 Uiso 1 1 calc R . .
H7C H 0.3930 0.3663 0.3561 0.059 Uiso 1 1 calc R . .
C14 C 0.3406(12) 0.3553(9) 0.1473(9) 0.046(2) Uani 1 1 d . . .
H1A H 0.3750 0.4555 0.1571 0.069 Uiso 1 1 calc R . .
H1B H 0.2236 0.3457 0.1780 0.069 Uiso 1 1 calc R . .
H1C H 0.3727 0.3424 0.0617 0.069 Uiso 1 1 calc R . .
C21 C 0.1389(9) 0.0278(9) 0.2063(7) 0.0339(16) Uani 1 1 d . . .
C22 C 0.0861(10) -0.1373(10) 0.2133(9) 0.044(2) Uani 1 1 d . . .
H9A H 0.0845 -0.1914 0.2925 0.066 Uiso 1 1 calc R . .
H9B H 0.1617 -0.1856 0.1505 0.066 Uiso 1 1 calc R . .
H9C H -0.0216 -0.1399 0.2013 0.066 Uiso 1 1 calc R . .
C23 C 0.0299(10) 0.0971(11) 0.3142(8) 0.047(2) Uani 1 1 d . . .
H14A H -0.0829 0.0835 0.3159 0.071 Uiso 1 1 calc R . .
H14B H 0.0547 0.2051 0.3059 0.071 Uiso 1 1 calc R . .
H14C H 0.0486 0.0468 0.3891 0.071 Uiso 1 1 calc R . .
C24 C 0.1083(10) 0.1089(10) 0.0887(8) 0.0396(18) Uani 1 1 d . . .
H10A H -0.0069 0.1059 0.0949 0.059 Uiso 1 1 calc R . .
H10B H 0.1670 0.0580 0.0206 0.059 Uiso 1 1 calc R . .
H10C H 0.1453 0.2141 0.0762 0.059 Uiso 1 1 calc R . .
C31 C 0.4160(10) -0.1144(8) 0.3037(7) 0.0340(16) Uani 1 1 d . . .
C32 C 0.3069(12) -0.1269(10) 0.4309(8) 0.046(2) Uani 1 1 d . . .
H5A H 0.1973 -0.1513 0.4303 0.069 Uiso 1 1 calc R . .
H5B H 0.3076 -0.0306 0.4626 0.069 Uiso 1 1 calc R . .
H5C H 0.3454 -0.2068 0.4821 0.069 Uiso 1 1 calc R . .
C33 C 0.4249(12) -0.2673(9) 0.2561(8) 0.045(2) Uani 1 1 d . . .
H2A H 0.4542 -0.3454 0.3136 0.067 Uiso 1 1 calc R . .
H2B H 0.5060 -0.2618 0.1784 0.067 Uiso 1 1 calc R . .
H2C H 0.3201 -0.2924 0.2459 0.067 Uiso 1 1 calc R . .
C34 C 0.5907(11) -0.0825(10) 0.3080(9) 0.046(2) Uani 1 1 d . . .
H3A H 0.5916 0.0056 0.3500 0.069 Uiso 1 1 calc R . .
H3B H 0.6606 -0.0625 0.2258 0.069 Uiso 1 1 calc R . .
H3C H 0.6297 -0.1706 0.3511 0.069 Uiso 1 1 calc R . .

loop_
_atom_site_aniso_label
_atom_site_aniso_U_11
_atom_site_aniso_U_22
_atom_site_aniso_U_33
_atom_site_aniso_U_23
_atom_site_aniso_U_13
_atom_site_aniso_U_12
Au1 0.0252(3) 0.0295(2) 0.0224(3) -0.00732(15) -0.00430(18) 0.00126(15)
P1 0.0234(9) 0.0276(8) 0.0207(9) -0.0072(7) -0.0032(8) 0.0009(7)
Br1 0.0506(6) 0.0464(5) 0.0481(6) -0.0017(4) -0.0188(5) 0.0047(4)
Br2 0.0418(6) 0.0310(5) 0.0358(6) -0.0026(4) -0.0057(5) 0.0061(4)
Br3 0.0406(5) 0.0355(4) 0.0755(7) -0.0047(4) -0.0244(5) 0.0012(3)
C11 0.042(4) 0.031(4) 0.037(4) -0.012(3) -0.012(4) 0.000(3)
C12 0.054(5) 0.040(4) 0.058(6) -0.013(4) -0.013(5) -0.018(4)
C13 0.042(5) 0.043(4) 0.040(5) -0.019(4) -0.017(4) 0.003(3)
C14 0.064(6) 0.030(4) 0.050(5) -0.002(3) -0.027(5) 0.000(4)
C21 0.024(4) 0.043(4) 0.035(4) -0.009(3) -0.005(3) -0.005(3)
C22 0.032(4) 0.050(5) 0.054(6) -0.007(4) -0.016(4) -0.011(4)
C23 0.029(4) 0.074(6) 0.038(5) -0.016(4) -0.004(4) 0.009(4)
C24 0.037(4) 0.051(4) 0.039(5) -0.014(4) -0.022(4) 0.005(3)
C31 0.038(4) 0.036(4) 0.028(4) -0.002(3) -0.011(4) 0.006(3)
C32 0.062(6) 0.044(4) 0.028(4) 0.007(3) -0.010(4) -0.005(4)
C33 0.059(6) 0.036(4) 0.047(5) -0.011(4) -0.026(5) 0.011(4)
C34 0.040(5) 0.047(4) 0.057(6) -0.011(4) -0.023(4) 0.012(4)

loop_
_atom_type_symbol
_atom_type_description
_atom_type_scat_dispersion_real
_atom_type_scat_dispersion_imag
_atom_type_scat_source
C C 0.0033 0.0016 'International Tables Vol C Tables 4.2.6.8 and 6.1.1.4'
Au Au -2.0133 8.8022 'International Tables Vol C Tables 4.2.6.8 and 6.1.1.4'
Br Br -0.2901 2.4595 'International Tables Vol C Tables 4.2.6.8 and 6.1.1.4'
P P 0.1023 0.0942 'International Tables Vol C Tables 4.2.6.8 and 6.1.1.4'
H H 0.0000 0.0000 'International Tables Vol C Tables 4.2.6.8 and 6.1.1.4'

loop_
_geom_angle_atom_site_label_1
_geom_angle_atom_site_label_2
_geom_angle_atom_site_label_3
_geom_angle
_geom_angle_site_symmetry_1
_geom_angle_site_symmetry_3
_geom_angle_publ_flag
P1 Au1 P1 180.00(9) . 2_655 ?
C21 P1 C31 110.2(4) . . ?
C21 P1 C11 111.4(3) . . ?
C31 P1 C11 111.0(3) . . ?
C21 P1 Au1 108.0(3) . . ?
C31 P1 Au1 108.6(2) . . ?
C11 P1 Au1 107.5(3) . . ?
Br1 Br2 Br1 180.0 2_566 . ?
C12 C11 C13 109.9(7) . . ?
C12 C11 C14 104.9(7) . . ?
C13 C11 C14 108.5(7) . . ?
C12 C11 P1 109.7(5) . . ?
C13 C11 P1 114.3(5) . . ?
C14 C11 P1 109.2(5) . . ?
C11 C12 H6A 109.5 . . ?
C11 C12 H6B 109.5 . . ?
H6A C12 H6B 109.5 . . ?
C11 C12 H6C 109.5 . . ?
H6A C12 H6C 109.5 . . ?
H6B C12 H6C 109.5 . . ?
C11 C13 H7A 109.5 . . ?
C11 C13 H7B 109.5 . . ?
H7A C13 H7B 109.5 . . ?
C11 C13 H7C 109.5 . . ?
H7A C13 H7C 109.5 . . ?
H7B C13 H7C 109.5 . . ?
C11 C14 H1A 109.5 . . ?
C11 C14 H1B 109.5 . . ?
H1A C14 H1B 109.5 . . ?
C11 C14 H1C 109.5 . . ?
H1A C14 H1C 109.5 . . ?
H1B C14 H1C 109.5 . . ?
C22 C21 C23 108.8(7) . . ?
C22 C21 C24 105.2(6) . . ?
C23 C21 C24 108.8(7) . . ?
C22 C21 P1 110.2(5) . . ?
C23 C21 P1 114.6(5) . . ?
C24 C21 P1 108.8(5) . . ?
C21 C22 H9A 109.5 . . ?
C21 C22 H9B 109.5 . . ?
H9A C22 H9B 109.5 . . ?
C21 C22 H9C 109.5 . . ?
H9A C22 H9C 109.5 . . ?
H9B C22 H9C 109.5 . . ?
C21 C23 H14A 109.5 . . ?
C21 C23 H14B 109.5 . . ?
H14A C23 H14B 109.5 . . ?
C21 C23 H14C 109.5 . . ?
H14A C23 H14C 109.5 . . ?
H14B C23 H14C 109.5 . . ?
C21 C24 H10A 109.5 . . ?
C21 C24 H10B 109.5 . . ?
H10A C24 H10B 109.5 . . ?
C21 C24 H10C 109.5 . . ?
H10A C24 H10C 109.5 . . ?
H10B C24 H10C 109.5 . . ?
C32 C31 C33 110.0(7) . . ?
C32 C31 C34 108.4(7) . . ?
C33 C31 C34 104.6(7) . . ?
C32 C31 P1 114.7(6) . . ?
C33 C31 P1 110.3(5) . . ?
C34 C31 P1 108.3(6) . . ?
C31 C32 H5A 109.5 . . ?
C31 C32 H5B 109.5 . . ?
H5A C32 H5B 109.5 . . ?
C31 C32 H5C 109.5 . . ?
H5A C32 H5C 109.5 . . ?
H5B C32 H5C 109.5 . . ?
C31 C33 H2A 109.5 . . ?
C31 C33 H2B 109.5 . . ?
H2A C33 H2B 109.5 . . ?
C31 C33 H2C 109.5 . . ?
H2A C33 H2C 109.5 . . ?
H2B C33 H2C 109.5 . . ?
C31 C34 H3A 109.5 . . ?
C31 C34 H3B 109.5 . . ?
H3A C34 H3B 109.5 . . ?
C31 C34 H3C 109.5 . . ?
H3A C34 H3C 109.5 . . ?
H3B C34 H3C 109.5 . . ?

loop_
_geom_bond_atom_site_label_1
_geom_bond_atom_site_label_2
_geom_bond_distance
_geom_bond_site_symmetry_2
_geom_bond_publ_flag
Au1 P1 2.3213(17) . ?
Au1 P1 2.3213(17) 2_655 ?
P1 C21 1.887(8) . ?
P1 C31 1.891(7) . ?
P1 C11 1.896(7) . ?
Br1 Br2 2.5494(9) . ?
Br2 Br1 2.5494(9) 2_566 ?
Br3 Br3 2.353(2) 2_765 ?
C11 C12 1.513(12) . ?
C11 C13 1.540(11) . ?
C11 C14 1.558(11) . ?
C12 H6A 0.9800 . ?
C12 H6B 0.9800 . ?
C12 H6C 0.9800 . ?
C13 H7A 0.9800 . ?
C13 H7B 0.9800 . ?
C13 H7C 0.9800 . ?
C14 H1A 0.9800 . ?
C14 H1B 0.9800 . ?
C14 H1C 0.9800 . ?
C21 C22 1.540(11) . ?
C21 C23 1.546(11) . ?
C21 C24 1.547(11) . ?
C22 H9A 0.9800 . ?
C22 H9B 0.9800 . ?
C22 H9C 0.9800 . ?
C23 H14A 0.9800 . ?
C23 H14B 0.9800 . ?
C23 H14C 0.9800 . ?
C24 H10A 0.9800 . ?
C24 H10B 0.9800 . ?
C24 H10C 0.9800 . ?
C31 C32 1.517(12) . ?
C31 C33 1.534(11) . ?
C31 C34 1.560(12) . ?
C32 H5A 0.9800 . ?
C32 H5B 0.9800 . ?
C32 H5C 0.9800 . ?
C33 H2A 0.9800 . ?
C33 H2B 0.9800 . ?
C33 H2C 0.9800 . ?
C34 H3A 0.9800 . ?
C34 H3B 0.9800 . ?
C34 H3C 0.9800 . ?

loop_
_geom_torsion_atom_site_label_1
_geom_torsion_atom_site_label_2
_geom_torsion_atom_site_label_3
_geom_torsion_atom_site_label_4
_geom_torsion
_geom_torsion_site_symmetry_1
_geom_torsion_site_symmetry_2
_geom_torsion_site_symmetry_3
_geom_torsion_site_symmetry_4
_geom_torsion_publ_flag
C21 P1 C11 C12 -158.8(6) . . . . ?
C31 P1 C11 C12 77.9(7) . . . . ?
Au1 P1 C11 C12 -40.7(6) . . . . ?
C21 P1 C11 C13 77.3(6) . . . . ?
C31 P1 C11 C13 -45.9(7) . . . . ?
Au1 P1 C11 C13 -164.6(5) . . . . ?
C21 P1 C11 C14 -44.4(7) . . . . ?
C31 P1 C11 C14 -167.6(6) . . . . ?
Au1 P1 C11 C14 73.7(6) . . . . ?
C31 P1 C21 C22 -44.1(7) . . . . ?
C11 P1 C21 C22 -167.8(6) . . . . ?
Au1 P1 C21 C22 74.4(6) . . . . ?
C31 P1 C21 C23 79.0(7) . . . . ?
C11 P1 C21 C23 -44.7(7) . . . . ?
Au1 P1 C21 C23 -162.5(6) . . . . ?
C31 P1 C21 C24 -159.0(5) . . . . ?
C11 P1 C21 C24 77.3(6) . . . . ?
Au1 P1 C21 C24 -40.5(5) . . . . ?
C21 P1 C31 C32 -48.2(7) . . . . ?
C11 P1 C31 C32 75.8(7) . . . . ?
Au1 P1 C31 C32 -166.3(5) . . . . ?
C21 P1 C31 C33 76.8(7) . . . . ?
C11 P1 C31 C33 -159.3(6) . . . . ?
Au1 P1 C31 C33 -41.4(6) . . . . ?
C21 P1 C31 C34 -169.4(5) . . . . ?
C11 P1 C31 C34 -45.4(6) . . . . ?
Au1 P1 C31 C34 72.5(5) . . . . ?
